data_7104486
loop_
_publ_author_name
'Nieto, Sonia'
'P\'erez, Julio'
'Riera, Luc\'ia'
'Riera, V\'ictor'
'Miguel, Daniel'

_publ_section_title
;
 Metal complexes with two different hydrogen-bond donor ligands as
 anion hosts.
;
_journal_issue 22
_journal_name_full 'Chemical communications (Cambridge, England)'
_journal_page_first 3279
_journal_page_last 3281
_journal_paper_doi 10.1039/b823460d
_journal_volume 34
_journal_year 2009
_chemical_formula_sum 'C18 H22 Cl N6 O7 Re'
_chemical_formula_weight 656.07
_chemical_name_systematic
;
?
;
_space_group_IT_number 14
_symmetry_cell_setting monoclinic
_symmetry_space_group_name_Hall '-P 2ybc'
_symmetry_space_group_name_H-M 'P 1 21/c 1'
_atom_sites_solution_hydrogens geom
_atom_sites_solution_primary direct
_atom_sites_solution_secondary difmap
_audit_creation_method SHELXL-97
_cell_angle_alpha 90.00
_cell_angle_beta 106.685(17)
_cell_angle_gamma 90.00
_cell_formula_units_Z 4
_cell_length_a 13.002(12)
_cell_length_b 11.249(11)
_cell_length_c 17.183(16)
_cell_measurement_reflns_used 769
_cell_measurement_temperature 296(2)
_cell_measurement_theta_max 22.46
_cell_measurement_theta_min 2.87
_cell_volume 2407(4)
_computing_cell_refinement 'Bruker SMART'
_computing_data_collection 'Bruker SMART'
_computing_data_reduction 'Bruker SHELXTL'
_computing_molecular_graphics 'Bruker SHELXTL'
_computing_publication_material 'Bruker SHELXTL'
_computing_structure_refinement 'SHELXL-97 (Sheldrick, 1997)'
_computing_structure_solution 'SHELXS-97 (Sheldrick, 1990)'
_diffrn_ambient_temperature 296(2)
_diffrn_measured_fraction_theta_full 0.989
_diffrn_measured_fraction_theta_max 0.989
_diffrn_measurement_device_type 'CCD area detector'
_diffrn_measurement_method 'phi and omega scans'
_diffrn_radiation_monochromator graphite
_diffrn_radiation_source 'fine-focus sealed tube'
_diffrn_radiation_type MoK\a
_diffrn_radiation_wavelength 0.71073
_diffrn_reflns_av_R_equivalents 0.0413
_diffrn_reflns_av_sigmaI/netI 0.0477
_diffrn_reflns_limit_h_max 14
_diffrn_reflns_limit_h_min -13
_diffrn_reflns_limit_k_max 11
_diffrn_reflns_limit_k_min -12
_diffrn_reflns_limit_l_max 19
_diffrn_reflns_limit_l_min -18
_diffrn_reflns_number 10476
_diffrn_reflns_theta_full 23.35
_diffrn_reflns_theta_max 23.35
_diffrn_reflns_theta_min 1.64
_exptl_absorpt_coefficient_mu 5.208
_exptl_absorpt_correction_T_max 1.000000
_exptl_absorpt_correction_T_min 0.737106
_exptl_absorpt_correction_type multi-scan
_exptl_absorpt_process_details SADABS
_exptl_crystal_colour COLORLESS
_exptl_crystal_density_diffrn 1.810
_exptl_crystal_density_method 'not measured'
_exptl_crystal_description PRISM
_exptl_crystal_F_000 1280
_exptl_crystal_size_max 0.15
_exptl_crystal_size_mid 0.13
_exptl_crystal_size_min 0.06
_refine_diff_density_max 0.694
_refine_diff_density_min -0.436
_refine_diff_density_rms 0.094
_refine_ls_extinction_method none
_refine_ls_goodness_of_fit_ref 0.910
_refine_ls_hydrogen_treatment mixed
_refine_ls_matrix_type full
_refine_ls_number_parameters 307
_refine_ls_number_reflns 3458
_refine_ls_number_restraints 0
_refine_ls_restrained_S_all 0.910
_refine_ls_R_factor_all 0.0417
_refine_ls_R_factor_gt 0.0264
_refine_ls_shift/su_max 0.001
_refine_ls_shift/su_mean 0.000
_refine_ls_structure_factor_coef Fsqd
_refine_ls_weighting_details 'calc w=1/[\s^2^(Fo^2^)+(0.0259P)^2^+0.0000P] where P=(Fo^2^+2Fc^2^)/3'
_refine_ls_weighting_scheme calc
_refine_ls_wR_factor_gt 0.0530
_refine_ls_wR_factor_ref 0.0561
_reflns_number_gt 2605
_reflns_number_total 3458
_reflns_threshold_expression >2sigma(I)
_cod_data_source_file b823460d.txt
_cod_data_source_block Compound_1ClO4_(SN547a)
_cod_depositor_comments
;
The following automatic conversions were performed:
'_symmetry_cell_setting' value 'Monoclinic' changed to 'monoclinic'
according to '/home/saulius/struct/CIF-dictionaries/cif_core.dic'
dictionary named 'cif_core.dic' version 2.4.1 from 2010-06-29.

Automatic conversion script
Id: cif_fix_enum 1527 2010-12-29 10:47:43Z saulius 
;
_cod_original_sg_symbol_H-M P2(1)/c
_cod_database_code 7104486

loop_
_symmetry_equiv_pos_as_xyz
'x, y, z'
'-x, y+1/2, -z+1/2'
'-x, -y, -z'
'x, -y-1/2, z-1/2'

loop_
_atom_site_label
_atom_site_type_symbol
_atom_site_fract_x
_atom_site_fract_y
_atom_site_fract_z
_atom_site_U_iso_or_equiv
_atom_site_adp_type
_atom_site_occupancy
_atom_site_symmetry_multiplicity
_atom_site_calc_flag
_atom_site_refinement_flags
_atom_site_disorder_assembly
_atom_site_disorder_group
Re1 Re 0.65596(2) -0.058016(19) 0.249710(14) 0.03811(9) Uani 1 1 d . . .
N1 N 0.7174(4) -0.1105(4) 0.1490(3) 0.0383(12) Uani 1 1 d . . .
N2 N 0.7812(4) -0.0387(4) 0.1194(3) 0.0466(14) Uani 1 1 d . . .
H2 H 0.812(5) 0.014(5) 0.146(4) 0.056 Uiso 1 1 d . . .
N3 N 0.6670(4) 0.1246(4) 0.2092(3) 0.0451(12) Uani 1 1 d . . .
N4 N 0.7219(5) 0.2078(4) 0.2617(3) 0.0468(14) Uani 1 1 d . . .
H4 H 0.747(5) 0.194(5) 0.308(3) 0.056 Uiso 1 1 d . . .
N5 N 0.8316(4) -0.0356(4) 0.3168(2) 0.0407(12) Uani 1 1 d . . .
H5A H 0.8668 -0.1028 0.3119 0.049 Uiso 1 1 calc R . .
H5B H 0.8588 0.0238 0.2937 0.049 Uiso 1 1 calc R . .
N6 N 0.8285(4) 0.1010(4) 0.4171(3) 0.0520(14) Uani 1 1 d . . .
C1 C 0.5118(6) -0.0805(5) 0.1876(4) 0.0558(18) Uani 1 1 d . . .
O1 O 0.4256(4) -0.0983(5) 0.1492(3) 0.0854(17) Uani 1 1 d . . .
C2 C 0.6040(5) -0.0077(6) 0.3370(4) 0.0550(17) Uani 1 1 d . . .
O2 O 0.5717(4) 0.0189(5) 0.3902(3) 0.0897(18) Uani 1 1 d . . .
C3 C 0.6542(5) -0.2151(6) 0.2905(4) 0.0525(17) Uani 1 1 d . . .
O3 O 0.6493(4) -0.3070(4) 0.3181(3) 0.0842(17) Uani 1 1 d . . .
C11 C 0.6943(5) -0.2015(5) 0.0975(3) 0.0441(15) Uani 1 1 d . . .
C12 C 0.7408(5) -0.1830(6) 0.0354(4) 0.0577(18) Uani 1 1 d . . .
H12 H 0.7354 -0.2329 -0.0088 0.069 Uiso 1 1 calc R . .
C13 C 0.7955(5) -0.0795(6) 0.0505(4) 0.0567(18) Uani 1 1 d . . .
C14 C 0.6292(6) -0.3051(5) 0.1085(4) 0.072(2) Uani 1 1 d . . .
H14A H 0.6655 -0.3457 0.1579 0.109 Uiso 1 1 calc R . .
H14B H 0.6197 -0.3584 0.0633 0.109 Uiso 1 1 calc R . .
H14C H 0.5603 -0.2782 0.1114 0.109 Uiso 1 1 calc R . .
C15 C 0.8632(8) -0.0131(8) 0.0076(5) 0.112(3) Uani 1 1 d . . .
H15A H 0.8313 -0.0187 -0.0500 0.168 Uiso 1 1 calc R . .
H15B H 0.9339 -0.0468 0.0218 0.168 Uiso 1 1 calc R . .
H15C H 0.8676 0.0690 0.0237 0.168 Uiso 1 1 calc R . .
C21 C 0.6240(5) 0.1835(6) 0.1396(4) 0.0537(17) Uani 1 1 d . . .
C22 C 0.6535(6) 0.3024(6) 0.1502(4) 0.0606(19) Uani 1 1 d . . .
H22 H 0.6338 0.3621 0.1113 0.073 Uiso 1 1 calc R . .
C23 C 0.7159(5) 0.3152(5) 0.2271(4) 0.0503(17) Uani 1 1 d . . .
C24 C 0.5570(6) 0.1247(6) 0.0658(4) 0.078(2) Uani 1 1 d . . .
H24A H 0.5752 0.0419 0.0672 0.117 Uiso 1 1 calc R . .
H24B H 0.5695 0.1610 0.0188 0.117 Uiso 1 1 calc R . .
H24C H 0.4827 0.1330 0.0634 0.117 Uiso 1 1 calc R . .
C25 C 0.7755(6) 0.4180(5) 0.2732(4) 0.076(2) Uani 1 1 d . . .
H25A H 0.7851 0.4065 0.3302 0.115 Uiso 1 1 d R . .
H25B H 0.7355 0.4897 0.2557 0.115 Uiso 1 1 d R . .
H25C H 0.8444 0.4242 0.2635 0.115 Uiso 1 1 d R . .
C31 C 0.8498(5) -0.0096(5) 0.4019(3) 0.0427(15) Uani 1 1 d . . .
C32 C 0.8797(5) -0.0962(5) 0.4590(4) 0.0485(16) Uani 1 1 d . . .
H32 H 0.8946 -0.1728 0.4450 0.058 Uiso 1 1 calc R . .
C33 C 0.8873(5) -0.0670(6) 0.5381(4) 0.0613(18) Uani 1 1 d . . .
H33 H 0.9069 -0.1240 0.5789 0.074 Uiso 1 1 calc R . .
C34 C 0.8658(6) 0.0466(7) 0.5561(4) 0.067(2) Uani 1 1 d . . .
H34 H 0.8704 0.0687 0.6091 0.080 Uiso 1 1 calc R . .
C35 C 0.8374(6) 0.1267(6) 0.4944(4) 0.064(2) Uani 1 1 d . . .
H35 H 0.8233 0.2042 0.5070 0.077 Uiso 1 1 calc R . .
Cl1 Cl 0.00422(15) 0.18976(14) 0.21455(11) 0.0583(4) Uani 1 1 d . . .
O11 O -0.1030(5) 0.1870(5) 0.1608(4) 0.121(2) Uani 1 1 d . . .
O12 O 0.0112(6) 0.0939(5) 0.2643(4) 0.132(3) Uani 1 1 d . . .
O13 O 0.0747(5) 0.1831(7) 0.1692(4) 0.152(3) Uani 1 1 d . . .
O14 O 0.0155(5) 0.2984(5) 0.2526(5) 0.149(3) Uani 1 1 d . . .

loop_
_atom_site_aniso_label
_atom_site_aniso_U_11
_atom_site_aniso_U_22
_atom_site_aniso_U_33
_atom_site_aniso_U_23
_atom_site_aniso_U_13
_atom_site_aniso_U_12
Re1 0.04036(16) 0.03773(14) 0.04118(14) -0.00126(14) 0.01962(11) -0.00124(13)
N1 0.043(3) 0.038(3) 0.038(3) 0.000(2) 0.017(3) 0.000(2)
N2 0.052(4) 0.052(3) 0.041(3) -0.005(3) 0.021(3) -0.009(3)
N3 0.051(4) 0.039(3) 0.044(3) 0.001(3) 0.012(3) 0.005(2)
N4 0.069(4) 0.034(3) 0.043(3) -0.002(3) 0.025(3) 0.006(3)
N5 0.056(4) 0.035(3) 0.037(3) 0.002(2) 0.022(3) 0.005(2)
N6 0.068(4) 0.043(3) 0.045(3) -0.011(2) 0.016(3) 0.002(3)
C1 0.054(5) 0.066(5) 0.055(4) -0.006(3) 0.028(4) -0.008(4)
O1 0.038(3) 0.121(4) 0.090(4) -0.010(3) 0.008(3) -0.013(3)
C2 0.044(5) 0.064(4) 0.057(4) -0.007(3) 0.015(4) 0.001(3)
O2 0.100(5) 0.110(4) 0.081(4) -0.023(3) 0.061(4) 0.006(3)
C3 0.068(5) 0.047(4) 0.048(4) -0.004(3) 0.026(4) -0.003(3)
O3 0.129(5) 0.053(3) 0.078(3) 0.013(3) 0.041(3) -0.014(3)
C11 0.047(4) 0.040(4) 0.042(4) -0.005(3) 0.008(3) 0.003(3)
C12 0.067(5) 0.066(5) 0.044(4) -0.013(3) 0.023(4) 0.015(4)
C13 0.053(5) 0.077(5) 0.048(4) -0.005(4) 0.028(4) 0.004(4)
C14 0.104(7) 0.045(4) 0.071(5) -0.018(4) 0.030(5) -0.019(4)
C15 0.121(9) 0.156(8) 0.092(6) -0.031(6) 0.082(7) -0.041(6)
C21 0.045(4) 0.059(4) 0.058(4) 0.006(4) 0.016(4) 0.011(3)
C22 0.067(5) 0.048(4) 0.067(5) 0.025(4) 0.020(4) 0.019(4)
C23 0.062(5) 0.032(4) 0.067(5) 0.007(3) 0.035(4) 0.007(3)
C24 0.079(6) 0.085(5) 0.057(5) 0.014(4) -0.002(5) 0.014(4)
C25 0.109(7) 0.043(4) 0.091(6) -0.007(4) 0.050(5) -0.011(4)
C31 0.041(4) 0.044(4) 0.046(4) -0.002(3) 0.017(3) -0.002(3)
C32 0.053(5) 0.046(4) 0.045(4) 0.001(3) 0.012(4) -0.006(3)
C33 0.064(5) 0.071(5) 0.046(4) 0.009(4) 0.011(4) -0.020(4)
C34 0.074(6) 0.090(6) 0.040(4) -0.010(4) 0.022(4) -0.020(5)
C35 0.077(6) 0.057(5) 0.056(5) -0.025(4) 0.016(4) -0.003(4)
Cl1 0.0574(13) 0.0503(10) 0.0683(11) 0.0150(9) 0.0201(10) -0.0049(8)
O11 0.082(5) 0.116(5) 0.149(6) 0.003(4) 0.005(4) -0.003(4)
O12 0.212(8) 0.096(4) 0.105(5) 0.047(4) 0.070(5) 0.001(4)
O13 0.130(6) 0.181(6) 0.192(7) 0.061(6) 0.122(6) 0.016(5)
O14 0.127(6) 0.075(4) 0.230(8) -0.056(5) 0.029(6) -0.022(4)

loop_
_atom_type_symbol
_atom_type_description
_atom_type_scat_dispersion_real
_atom_type_scat_dispersion_imag
_atom_type_scat_source
C C 0.0033 0.0016 'International Tables Vol C Tables 4.2.6.8 and 6.1.1.4'
H H 0.0000 0.0000 'International Tables Vol C Tables 4.2.6.8 and 6.1.1.4'
N N 0.0061 0.0033 'International Tables Vol C Tables 4.2.6.8 and 6.1.1.4'
O O 0.0106 0.0060 'International Tables Vol C Tables 4.2.6.8 and 6.1.1.4'
Cl Cl 0.1484 0.1585 'International Tables Vol C Tables 4.2.6.8 and 6.1.1.4'
Re Re -1.0185 7.2310 'International Tables Vol C Tables 4.2.6.8 and 6.1.1.4'

loop_
_geom_angle_atom_site_label_1
_geom_angle_atom_site_label_2
_geom_angle_atom_site_label_3
_geom_angle
_geom_angle_site_symmetry_1
_geom_angle_site_symmetry_3
_geom_angle_publ_flag
C1 Re1 C2 88.0(3) . . ?
C1 Re1 C3 88.2(3) . . ?
C2 Re1 C3 86.6(3) . . ?
C1 Re1 N1 92.6(2) . . ?
C2 Re1 N1 178.3(2) . . ?
C3 Re1 N1 95.0(2) . . ?
C1 Re1 N3 95.2(2) . . ?
C2 Re1 N3 92.4(2) . . ?
C3 Re1 N3 176.4(3) . . ?
N1 Re1 N3 85.92(17) . . ?
C1 Re1 N5 176.22(19) . . ?
C2 Re1 N5 95.7(2) . . ?
C3 Re1 N5 91.9(2) . . ?
N1 Re1 N5 83.62(17) . . ?
N3 Re1 N5 84.75(17) . . ?
C11 N1 N2 104.8(4) . . ?
C11 N1 Re1 132.1(4) . . ?
N2 N1 Re1 122.5(3) . . ?
C13 N2 N1 112.6(5) . . ?
C13 N2 H2 127(4) . . ?
N1 N2 H2 120(4) . . ?
C21 N3 N4 105.0(5) . . ?
C21 N3 Re1 134.4(4) . . ?
N4 N3 Re1 120.5(4) . . ?
C23 N4 N3 112.0(5) . . ?
C23 N4 H4 126(5) . . ?
N3 N4 H4 122(5) . . ?
C31 N5 Re1 112.8(3) . . ?
C31 N5 H5A 109.0 . . ?
Re1 N5 H5A 109.0 . . ?
C31 N5 H5B 109.0 . . ?
Re1 N5 H5B 109.0 . . ?
H5A N5 H5B 107.8 . . ?
C31 N6 C35 116.1(5) . . ?
O1 C1 Re1 177.3(6) . . ?
O2 C2 Re1 177.7(6) . . ?
O3 C3 Re1 175.7(5) . . ?
N1 C11 C12 109.4(5) . . ?
N1 C11 C14 123.2(5) . . ?
C12 C11 C14 127.4(6) . . ?
C13 C12 C11 107.7(5) . . ?
C13 C12 H12 126.2 . . ?
C11 C12 H12 126.2 . . ?
N2 C13 C12 105.6(5) . . ?
N2 C13 C15 121.0(6) . . ?
C12 C13 C15 133.3(6) . . ?
C11 C14 H14A 109.5 . . ?
C11 C14 H14B 109.5 . . ?
H14A C14 H14B 109.5 . . ?
C11 C14 H14C 109.5 . . ?
H14A C14 H14C 109.5 . . ?
H14B C14 H14C 109.5 . . ?
C13 C15 H15A 109.5 . . ?
C13 C15 H15B 109.5 . . ?
H15A C15 H15B 109.5 . . ?
C13 C15 H15C 109.5 . . ?
H15A C15 H15C 109.5 . . ?
H15B C15 H15C 109.5 . . ?
N3 C21 C22 109.3(6) . . ?
N3 C21 C24 122.6(6) . . ?
C22 C21 C24 128.1(6) . . ?
C23 C22 C21 107.3(6) . . ?
C23 C22 H22 126.4 . . ?
C21 C22 H22 126.4 . . ?
N4 C23 C22 106.4(6) . . ?
N4 C23 C25 120.7(6) . . ?
C22 C23 C25 132.9(6) . . ?
C21 C24 H24A 109.5 . . ?
C21 C24 H24B 109.5 . . ?
H24A C24 H24B 109.5 . . ?
C21 C24 H24C 109.5 . . ?
H24A C24 H24C 109.5 . . ?
H24B C24 H24C 109.5 . . ?
C23 C25 H25A 109.5 . . ?
C23 C25 H25B 109.5 . . ?
H25A C25 H25B 109.5 . . ?
C23 C25 H25C 109.5 . . ?
H25A C25 H25C 109.5 . . ?
H25B C25 H25C 109.5 . . ?
N6 C31 C32 124.6(5) . . ?
N6 C31 N5 114.2(5) . . ?
C32 C31 N5 121.1(5) . . ?
C31 C32 C33 117.9(6) . . ?
C31 C32 H32 121.1 . . ?
C33 C32 H32 121.1 . . ?
C34 C33 C32 119.2(6) . . ?
C34 C33 H33 120.4 . . ?
C32 C33 H33 120.4 . . ?
C35 C34 C33 118.2(6) . . ?
C35 C34 H34 120.9 . . ?
C33 C34 H34 120.9 . . ?
N6 C35 C34 124.1(6) . . ?
N6 C35 H35 118.0 . . ?
C34 C35 H35 118.0 . . ?
O12 Cl1 O13 112.3(4) . . ?
O12 Cl1 O14 115.3(4) . . ?
O13 Cl1 O14 108.9(4) . . ?
O12 Cl1 O11 105.3(4) . . ?
O13 Cl1 O11 108.6(4) . . ?
O14 Cl1 O11 106.1(4) . . ?

loop_
_geom_bond_atom_site_label_1
_geom_bond_atom_site_label_2
_geom_bond_distance
_geom_bond_site_symmetry_2
_geom_bond_publ_flag
Re1 C1 1.888(8) . ?
Re1 C2 1.899(7) . ?
Re1 C3 1.904(7) . ?
Re1 N1 2.186(4) . ?
Re1 N3 2.188(5) . ?
Re1 N5 2.257(5) . ?
N1 C11 1.330(6) . ?
N1 N2 1.357(6) . ?
N2 C13 1.332(7) . ?
N2 H2 0.79(6) . ?
N3 C21 1.339(7) . ?
N3 N4 1.352(7) . ?
N4 C23 1.338(7) . ?
N4 H4 0.79(6) . ?
N5 C31 1.442(7) . ?
N5 H5A 0.9000 . ?
N5 H5B 0.9000 . ?
N6 C31 1.317(7) . ?
N6 C35 1.332(7) . ?
C1 O1 1.143(8) . ?
C2 O2 1.151(6) . ?
C3 O3 1.146(6) . ?
C11 C12 1.386(7) . ?
C11 C14 1.484(8) . ?
C12 C13 1.350(8) . ?
C12 H12 0.9300 . ?
C13 C15 1.499(9) . ?
C14 H14A 0.9600 . ?
C14 H14B 0.9600 . ?
C14 H14C 0.9600 . ?
C15 H15A 0.9600 . ?
C15 H15B 0.9600 . ?
C15 H15C 0.9600 . ?
C21 C22 1.389(9) . ?
C21 C24 1.473(9) . ?
C22 C23 1.345(9) . ?
C22 H22 0.9300 . ?
C23 C25 1.488(9) . ?
C24 H24A 0.9600 . ?
C24 H24B 0.9600 . ?
C24 H24C 0.9600 . ?
C25 H25A 0.9600 . ?
C25 H25B 0.9600 . ?
C25 H25C 0.9600 . ?
C31 C32 1.357(8) . ?
C32 C33 1.374(8) . ?
C32 H32 0.9300 . ?
C33 C34 1.362(8) . ?
C33 H33 0.9300 . ?
C34 C35 1.358(9) . ?
C34 H34 0.9300 . ?
C35 H35 0.9300 . ?
Cl1 O12 1.363(5) . ?
Cl1 O13 1.365(5) . ?
Cl1 O14 1.374(6) . ?
Cl1 O11 1.435(6) . ?

loop_
_geom_hbond_atom_site_label_D
_geom_hbond_atom_site_label_H
_geom_hbond_atom_site_label_A
_geom_hbond_distance_DH
_geom_hbond_distance_HA
_geom_hbond_distance_DA
_geom_hbond_angle_DHA
_geom_hbond_site_symmetry_A
N2 H2 O11 0.79(6) 2.21(6) 2.932(8) 152(6) 1_655
N4 H4 N6 0.79(6) 2.14(6) 2.893(7) 160(6) .
N5 H5B O12 0.90 2.32 3.099(8) 144.8 1_655
N5 H5A O13 0.90 2.52 3.375(9) 159.0 2_645
N5 H5A O14 0.90 2.40 3.197(8) 147.2 2_645
N5 H5A Cl1 0.90 2.98 3.880(5) 173.9 2_645

loop_
_geom_torsion_atom_site_label_1
_geom_torsion_atom_site_label_2
_geom_torsion_atom_site_label_3
_geom_torsion_atom_site_label_4
_geom_torsion
_geom_torsion_site_symmetry_1
_geom_torsion_site_symmetry_2
_geom_torsion_site_symmetry_3
_geom_torsion_site_symmetry_4
_geom_torsion_publ_flag
C1 Re1 N1 C11 -46.8(5) . . . . ?
C3 Re1 N1 C11 41.7(6) . . . . ?
N3 Re1 N1 C11 -141.9(5) . . . . ?
N5 Re1 N1 C11 133.0(5) . . . . ?
C1 Re1 N1 N2 123.0(5) . . . . ?
C3 Re1 N1 N2 -148.6(5) . . . . ?
N3 Re1 N1 N2 27.9(4) . . . . ?
N5 Re1 N1 N2 -57.3(4) . . . . ?
C11 N1 N2 C13 2.1(7) . . . . ?
Re1 N1 N2 C13 -170.0(4) . . . . ?
C1 Re1 N3 C21 -33.4(6) . . . . ?
C2 Re1 N3 C21 -121.7(6) . . . . ?
N1 Re1 N3 C21 58.8(5) . . . . ?
N5 Re1 N3 C21 142.8(5) . . . . ?
C1 Re1 N3 N4 141.4(4) . . . . ?
C2 Re1 N3 N4 53.2(5) . . . . ?
N1 Re1 N3 N4 -126.3(4) . . . . ?
N5 Re1 N3 N4 -42.4(4) . . . . ?
C21 N3 N4 C23 -1.0(6) . . . . ?
Re1 N3 N4 C23 -177.2(4) . . . . ?
C2 Re1 N5 C31 8.2(4) . . . . ?
C3 Re1 N5 C31 -78.6(4) . . . . ?
N1 Re1 N5 C31 -173.4(4) . . . . ?
N3 Re1 N5 C31 100.1(4) . . . . ?
N2 N1 C11 C12 -2.1(6) . . . . ?
Re1 N1 C11 C12 169.0(4) . . . . ?
N2 N1 C11 C14 177.4(6) . . . . ?
Re1 N1 C11 C14 -11.6(9) . . . . ?
N1 C11 C12 C13 1.4(8) . . . . ?
C14 C11 C12 C13 -178.0(7) . . . . ?
N1 N2 C13 C12 -1.3(8) . . . . ?
N1 N2 C13 C15 179.8(7) . . . . ?
C11 C12 C13 N2 0.0(8) . . . . ?
C11 C12 C13 C15 178.7(8) . . . . ?
N4 N3 C21 C22 0.3(6) . . . . ?
Re1 N3 C21 C22 175.7(4) . . . . ?
N4 N3 C21 C24 -179.9(6) . . . . ?
Re1 N3 C21 C24 -4.5(9) . . . . ?
N3 C21 C22 C23 0.4(7) . . . . ?
C24 C21 C22 C23 -179.3(6) . . . . ?
N3 N4 C23 C22 1.3(7) . . . . ?
N3 N4 C23 C25 -176.7(5) . . . . ?
C21 C22 C23 N4 -1.0(7) . . . . ?
C21 C22 C23 C25 176.7(6) . . . . ?
C35 N6 C31 C32 -0.3(9) . . . . ?
C35 N6 C31 N5 175.7(5) . . . . ?
Re1 N5 C31 N6 -76.9(5) . . . . ?
Re1 N5 C31 C32 99.3(5) . . . . ?
N6 C31 C32 C33 0.8(9) . . . . ?
N5 C31 C32 C33 -174.9(6) . . . . ?
C31 C32 C33 C34 -0.6(9) . . . . ?
C32 C33 C34 C35 0.1(10) . . . . ?
C31 N6 C35 C34 -0.4(10) . . . . ?
C33 C34 C35 N6 0.4(11) . . . . ?
